data_7248210
loop_
_publ_author_name
'Chen, Meiling'
'Chen, Yuzhuo'
'Li, Yan'
'Lin, Yuhong'
'Wu, Yunan'

_publ_section_title
;
 Efficient orange and red thermally activated delayed fluorescence
 materials based on 1,8-naphthalimide derivatives
;
_journal_issue 10
_journal_name_full 'RSC Advances'
_journal_page_first 6494
_journal_page_last 6500
_journal_paper_doi 10.1039/D3RA08969J
_journal_volume 14
_journal_year 2024
_chemical_formula_moiety 'C30 H16 N2 O2 S, C30 H18 N2 O2 S'
_chemical_formula_sum 'C60 H34 N4 O4 S2'
_chemical_formula_weight 939.03
_space_group_crystal_system triclinic
_space_group_IT_number 2
_space_group_name_Hall '-P 1'
_space_group_name_H-M_alt 'P -1'
_atom_sites_solution_hydrogens geom
_atom_sites_solution_primary dual
_audit_creation_date 2019-02-24
_audit_creation_method
;
Olex2 1.2
(compiled 2018.05.29 svn.r3508 for OlexSys, GUI svn.r5506)
;
_audit_update_record
;
2023-04-03 deposited with the CCDC.	2024-02-14 downloaded from the CCDC.
;
_cell_angle_alpha 79.837(3)
_cell_angle_beta 79.503(2)
_cell_angle_gamma 84.025(2)
_cell_formula_units_Z 2
_cell_length_a 9.3848(3)
_cell_length_b 13.2196(5)
_cell_length_c 19.2723(6)
_cell_measurement_reflns_used 9889
_cell_measurement_temperature 119.99(10)
_cell_measurement_theta_max 74.2900
_cell_measurement_theta_min 4.4520
_cell_volume 2307.68(14)
_computing_cell_refinement 'CrysAlisPro 1.171.38.43 (Rigaku OD, 2015)'
_computing_data_collection 'CrysAlisPro 1.171.38.43 (Rigaku OD, 2015)'
_computing_data_reduction 'CrysAlisPro 1.171.38.43 (Rigaku OD, 2015)'
_computing_molecular_graphics 'Olex2 (Dolomanov et al., 2009)'
_computing_publication_material 'Olex2 (Dolomanov et al., 2009)'
_computing_structure_refinement 'ShelXL (Sheldrick, 2015)'
_computing_structure_solution 'ShelXT (Sheldrick, 2015)'
_diffrn_ambient_environment N~2~
_diffrn_ambient_temperature 119.99(10)
_diffrn_detector 'CCD plate'
_diffrn_detector_area_resol_mean 5.2913
_diffrn_detector_type AtlasS2
_diffrn_measured_fraction_theta_full 0.999
_diffrn_measured_fraction_theta_max 0.970
_diffrn_measurement_details
;
List of Runs (angles in degrees, time in seconds):

  # Type    Start    End  Width  t~exp~   \w     \q     \k     \f   Frames
#--------------------------------------------------------------------------
  1  \w    -52.00  29.00   1.00    4.03    --  -40.50  37.00 120.00   81
  2  \w   -119.00  -8.00   1.00    4.03    --  -40.50 -19.00 -60.00  111
  3  \w    -40.00  -9.00   1.00    4.03    --  -40.50 125.00-150.00   31
  4  \w     27.00  54.00   1.00    4.03    --   42.99-125.00 -90.00   27
  5  \w     39.00  68.00   1.00    4.03    --   42.99-125.00-180.00   29
  6  \w     39.00  98.00   1.00    4.03    --   42.99-125.00 -30.00   59
  7  \w     94.00 121.00   1.00   16.13    --  107.32-125.00   0.00   27
  8  \w     34.00 104.00   1.00   16.13    --  107.32 -77.00 -90.00   70
  9  \w     87.00 121.00   1.00   16.13    --  107.32-125.00-180.00   34
 10  \w     83.00 113.00   1.00   16.13    --  107.32  45.00-180.00   30
 11  \w    132.00 172.00   1.00   16.13    --  107.32  45.00-180.00   40
 12  \w     42.00  68.00   1.00   16.13    --  107.32-125.00   0.00   26
 13  \w     81.00 177.00   1.00   16.13    --  107.32  77.00 -30.00   96
 14  \w     87.00 171.00   1.00   16.13    --  107.32  30.00 120.00   84
 15  \w     33.00 139.00   1.00   16.13    --  107.32 -77.00   0.00  106
 16  \w     94.00 172.00   1.00   16.13    --  107.32 125.00   0.00   78
 17  \w     54.00 103.00   1.00   16.13    --  107.32 -94.00-180.00   49
 18  \w     80.00 172.00   1.00   16.13    --  107.32  61.00  60.00   92
 19  \w     36.00  81.00   1.00   16.13    --  107.32-125.00-180.00   45
;
_diffrn_measurement_device 'four-circle diffractometer'
_diffrn_measurement_device_type 'SuperNova, Dual, Cu at zero, AtlasS2'
_diffrn_measurement_method '\w scans'
_diffrn_orient_matrix_type 'CrysAlisPro convention (1999,Acta A55,543-557)'
_diffrn_orient_matrix_UB_11 0.0208057000
_diffrn_orient_matrix_UB_12 -0.0547899000
_diffrn_orient_matrix_UB_13 0.0753330000
_diffrn_orient_matrix_UB_21 -0.0053508000
_diffrn_orient_matrix_UB_22 0.1053148000
_diffrn_orient_matrix_UB_23 0.0245289000
_diffrn_orient_matrix_UB_31 -0.1660294000
_diffrn_orient_matrix_UB_32 -0.0013604000
_diffrn_orient_matrix_UB_33 0.0225493000
_diffrn_radiation_monochromator mirror
_diffrn_radiation_probe x-ray
_diffrn_radiation_type CuK\a
_diffrn_radiation_wavelength 1.54184
_diffrn_reflns_av_R_equivalents 0.0269
_diffrn_reflns_av_unetI/netI 0.0381
_diffrn_reflns_Laue_measured_fraction_full 0.999
_diffrn_reflns_Laue_measured_fraction_max 0.970
_diffrn_reflns_limit_h_max 8
_diffrn_reflns_limit_h_min -11
_diffrn_reflns_limit_k_max 15
_diffrn_reflns_limit_k_min -16
_diffrn_reflns_limit_l_max 24
_diffrn_reflns_limit_l_min -23
_diffrn_reflns_number 16603
_diffrn_reflns_point_group_measured_fraction_full 0.999
_diffrn_reflns_point_group_measured_fraction_max 0.970
_diffrn_reflns_theta_full 67.684
_diffrn_reflns_theta_max 74.246
_diffrn_reflns_theta_min 3.821
_diffrn_source 'micro-focus sealed X-ray tube'
_diffrn_source_type 'SuperNova (Cu) X-ray Source'
_exptl_absorpt_coefficient_mu 1.496
_exptl_absorpt_correction_T_max 1.00000
_exptl_absorpt_correction_T_min 0.71936
_exptl_absorpt_correction_type multi-scan
_exptl_absorpt_process_details
;
CrysAlisPro 1.171.38.43 (Rigaku Oxford Diffraction, 2015)
Empirical absorption correction using spherical harmonics,
 implemented in SCALE3 ABSPACK scaling algorithm.
;
_exptl_crystal_colour red
_exptl_crystal_colour_primary red
_exptl_crystal_density_diffrn 1.351
_exptl_crystal_description needle
_exptl_crystal_F_000 972
_exptl_crystal_size_max 0.6
_exptl_crystal_size_mid 0.05
_exptl_crystal_size_min 0.02
_refine_diff_density_max 0.813
_refine_diff_density_min -0.258
_refine_diff_density_rms 0.050
_refine_ls_extinction_method none
_refine_ls_goodness_of_fit_ref 1.038
_refine_ls_hydrogen_treatment constr
_refine_ls_matrix_type full
_refine_ls_number_parameters 631
_refine_ls_number_reflns 9130
_refine_ls_number_restraints 0
_refine_ls_restrained_S_all 1.038
_refine_ls_R_factor_all 0.0425
_refine_ls_R_factor_gt 0.0385
_refine_ls_shift/su_max 0.001
_refine_ls_shift/su_mean 0.000
_refine_ls_structure_factor_coef Fsqd
_refine_ls_weighting_details 'w=1/[\s^2^(Fo^2^)+(0.0525P)^2^+0.7650P] where P=(Fo^2^+2Fc^2^)/3'
_refine_ls_weighting_scheme calc
_refine_ls_wR_factor_gt 0.1011
_refine_ls_wR_factor_ref 0.1048
_reflns_Friedel_coverage 0.000
_reflns_number_gt 8219
_reflns_number_total 9130
_reflns_threshold_expression 'I > 2\s(I)'
_cod_data_source_file d3ra08969j2.cif
_cod_data_source_block 17061907
_cod_database_code 7248210
_shelx_shelxl_version_number 2014/7
_chemical_oxdiff_formula CHONS
_chemical_oxdiff_usercomment PhMP2
_shelx_space_group_comment
;
The symmetry employed for this shelxl refinement is uniquely defined
by the following loop, which should always be used as a source of
symmetry information in preference to the above space-group names.
They are only intended as comments.
;
_reflns_odcompleteness_completeness 99.95
_reflns_odcompleteness_iscentric 1
_reflns_odcompleteness_theta 66.97
_olex2_refinement_description
;
1. Fixed Uiso
 At 1.2 times of:
  All C(H) groups
2.a Aromatic/amide H refined with riding coordinates:
 C00G(H00G), C00O(H00O), C00U(H00U), C00V(H00V), C00Z(H00Z), C012(H012),
 C013(H013), C014(H014), C016(H016), C017(H017), C018(H018), C019(H019),
 C01A(H01A), C01B(H01B), C01D(H01D), C01E(H01E), C01F(H01F), C01H(H01H),
 C01I(H01I), C01J(H01J), C01K(H01K), C01L(H01L), C01M(H01M), C01N(H01N),
 C01O(H01O), C01P(H01P), C01Q(H01Q), C01S(H01S), C01T(H01T), C01U(H01U),
 C01V(H01V), C01W(H01W), C01X(H01X), C01Y(H01Y)
;
_olex2_submission_special_instructions 'No special instructions were received'
_oxdiff_exptl_absorpt_empirical_details
;
Empirical correction (ABSPACK) includes:
- Absorption correction using spherical harmonics
- Frame scaling
;
_oxdiff_exptl_absorpt_empirical_full_max 1.303
_oxdiff_exptl_absorpt_empirical_full_min 0.559

loop_
_space_group_symop_operation_xyz
'x, y, z'
'-x, -y, -z'

loop_
_atom_site_label
_atom_site_type_symbol
_atom_site_fract_x
_atom_site_fract_y
_atom_site_fract_z
_atom_site_U_iso_or_equiv
_atom_site_adp_type
_atom_site_occupancy
_atom_site_site_symmetry_order
_atom_site_calc_flag
_atom_site_refinement_flags_posn
_atom_site_refinement_flags_adp
_atom_site_refinement_flags_occupancy
_atom_site_disorder_assembly
_atom_site_disorder_group
S001 S 1.01278(4) 0.73995(3) 0.20357(2) 0.02315(9) Uani 1 1 d . . . . .
S002 S -0.32504(4) 0.10991(3) 0.39923(2) 0.02761(10) Uani 1 1 d . . . . .
O003 O 0.50438(10) 0.44975(8) 0.40287(6) 0.0209(2) Uani 1 1 d . . . . .
O004 O 0.44995(11) 0.18243(8) 0.25200(6) 0.0239(2) Uani 1 1 d . . . . .
O005 O 0.75367(12) 0.07844(9) 0.06089(6) 0.0278(2) Uani 1 1 d . . . . .
O006 O 0.16968(11) 0.71589(8) 0.35948(7) 0.0268(2) Uani 1 1 d . . . . .
N007 N 0.33350(12) 0.58337(9) 0.38979(6) 0.0173(2) Uani 1 1 d . . . . .
N008 N 0.89098(12) 0.53913(9) 0.19167(7) 0.0169(2) Uani 1 1 d . . . . .
N009 N -0.04968(13) 0.19732(9) 0.40633(7) 0.0207(3) Uani 1 1 d . . . . .
N00A N 0.59366(13) 0.13588(9) 0.15221(7) 0.0180(2) Uani 1 1 d . . . . .
C00B C 0.77095(14) 0.29836(11) 0.14682(7) 0.0163(3) Uani 1 1 d . . . . .
C00C C 0.11813(14) 0.44360(11) 0.40227(7) 0.0160(3) Uani 1 1 d . . . . .
C00D C 0.44242(14) 0.65636(11) 0.38176(8) 0.0169(3) Uani 1 1 d . . . . .
C00E C 0.55763(14) 0.19654(11) 0.20653(8) 0.0170(3) Uani 1 1 d . . . . .
C00F C 0.65456(14) 0.27895(10) 0.20466(7) 0.0160(3) Uani 1 1 d . . . . .
C00G C 0.71100(14) 0.42259(11) 0.25385(7) 0.0165(3) Uani 1 1 d . . . . .
H00G H 0.6925 0.4622 0.2903 0.020 Uiso 1 1 calc R . . . .
C00H C 0.80554(15) 0.23294(11) 0.09482(8) 0.0194(3) Uani 1 1 d . . . . .
C00I C 0.26476(14) 0.40637(11) 0.40388(7) 0.0165(3) Uani 1 1 d . . . . .
C00J C 0.81957(14) 0.44632(10) 0.19669(8) 0.0162(3) Uani 1 1 d . . . . .
C00K C 0.37765(14) 0.47867(11) 0.39955(7) 0.0164(3) Uani 1 1 d . . . . .
C00L C 0.85442(14) 0.38416(11) 0.14173(7) 0.0168(3) Uani 1 1 d . . . . .
C00M C 0.71998(15) 0.14307(11) 0.09969(8) 0.0195(3) Uani 1 1 d . . . . .
C00N C 1.03708(14) 0.53042(11) 0.20282(7) 0.0162(3) Uani 1 1 d . . . . .
C00O C 1.11286(15) 0.43424(11) 0.21531(8) 0.0191(3) Uani 1 1 d . . . . .
H00O H 1.0661 0.3749 0.2174 0.023 Uiso 1 1 calc R . . . .
C00P C 0.05676(15) 0.26720(11) 0.40767(8) 0.0189(3) Uani 1 1 d . . . . .
C00Q C 0.49462(15) 0.06042(11) 0.14890(8) 0.0185(3) Uani 1 1 d . . . . .
C00R C 0.19208(15) 0.62467(11) 0.37964(8) 0.0185(3) Uani 1 1 d . . . . .
C00S C 0.82456(14) 0.63029(11) 0.15701(7) 0.0163(3) Uani 1 1 d . . . . .
C00T C 0.01089(15) 0.37353(11) 0.40633(7) 0.0169(3) Uani 1 1 d . . . . .
C00U C 0.62749(14) 0.33872(11) 0.25761(7) 0.0169(3) Uani 1 1 d . . . . .
H00U H 0.5535 0.3238 0.2963 0.020 Uiso 1 1 calc R . . . .
C00V C 1.25468(16) 0.60988(12) 0.20922(8) 0.0212(3) Uani 1 1 d . . . . .
H00V H 1.3026 0.6690 0.2062 0.025 Uiso 1 1 calc R . . . .
C00W C 0.87787(15) 0.72667(11) 0.15392(8) 0.0188(3) Uani 1 1 d . . . . .
C00X C -0.11444(16) 0.14136(11) 0.47290(8) 0.0217(3) Uani 1 1 d . . . . .
C00Y C 0.70138(15) 0.62764(12) 0.12593(8) 0.0202(3) Uani 1 1 d . . . . .
C00Z C -0.13582(15) 0.41337(12) 0.40733(8) 0.0191(3) Uani 1 1 d . . . . .
H00Z H -0.2078 0.3686 0.4105 0.023 Uiso 1 1 calc R . . . .
C010 C 0.07878(15) 0.55054(11) 0.39404(8) 0.0174(3) Uani 1 1 d . . . . .
C011 C -0.04577(16) 0.15633(11) 0.34270(8) 0.0199(3) Uani 1 1 d . . . . .
C012 C 0.07335(16) 0.16244(12) 0.28702(8) 0.0226(3) Uani 1 1 d . . . . .
H012 H 0.1527 0.1970 0.2902 0.027 Uiso 1 1 calc R . . . .
C013 C 0.52551(16) 0.68560(12) 0.31539(8) 0.0215(3) Uani 1 1 d . . . . .
H013 H 0.5128 0.6575 0.2762 0.026 Uiso 1 1 calc R . . . .
C014 C 0.30397(15) 0.30274(11) 0.40787(8) 0.0196(3) Uani 1 1 d . . . . .
H014 H 0.4001 0.2786 0.4096 0.024 Uiso 1 1 calc R . . . .
C015 C 1.10862(15) 0.61863(11) 0.20271(8) 0.0179(3) Uani 1 1 d . . . . .
C016 C 1.32960(15) 0.51413(12) 0.22021(8) 0.0213(3) Uani 1 1 d . . . . .
H016 H 1.4273 0.5088 0.2246 0.026 Uiso 1 1 calc R . . . .
C017 C 0.19988(16) 0.23301(11) 0.40936(8) 0.0220(3) Uani 1 1 d . . . . .
H017 H 0.2279 0.1631 0.4115 0.026 Uiso 1 1 calc R . . . .
C018 C 0.96863(15) 0.40243(12) 0.08258(8) 0.0208(3) Uani 1 1 d . . . . .
H018 H 1.0222 0.4594 0.0773 0.025 Uiso 1 1 calc R . . . .
C019 C 0.81257(17) 0.81584(12) 0.11919(8) 0.0231(3) Uani 1 1 d . . . . .
H019 H 0.8527 0.8785 0.1153 0.028 Uiso 1 1 calc R . . . .
C01A C 1.25729(16) 0.42586(12) 0.22468(8) 0.0206(3) Uani 1 1 d . . . . .
H01A H 1.3057 0.3611 0.2340 0.025 Uiso 1 1 calc R . . . .
C01B C 0.91945(16) 0.25115(13) 0.03915(8) 0.0240(3) Uani 1 1 d . . . . .
H01B H 0.9427 0.2069 0.0056 0.029 Uiso 1 1 calc R . . . .
C01C C -0.16527(16) 0.10632(11) 0.33486(9) 0.0228(3) Uani 1 1 d . . . . .
C01D C -0.06468(16) 0.58654(12) 0.39498(8) 0.0215(3) Uani 1 1 d . . . . .
H01D H -0.0901 0.6570 0.3899 0.026 Uiso 1 1 calc R . . . .
C01E C 0.46271(16) -0.01895(11) 0.20537(8) 0.0213(3) Uani 1 1 d . . . . .
H01E H 0.5057 -0.0251 0.2459 0.026 Uiso 1 1 calc R . . . .
C01F C 0.64699(16) 0.79865(12) 0.36639(9) 0.0237(3) Uani 1 1 d . . . . .
H01F H 0.7158 0.8464 0.3613 0.028 Uiso 1 1 calc R . . . .
C01G C 0.63265(16) 0.71790(13) 0.09425(8) 0.0241(3) Uani 1 1 d . . . . .
C01H C 1.00071(17) 0.33694(13) 0.03316(8) 0.0255(3) Uani 1 1 d . . . . .
H01H H 1.0770 0.3493 -0.0048 0.031 Uiso 1 1 calc R . . . .
C01I C 0.46074(16) 0.69699(12) 0.44065(8) 0.0216(3) Uani 1 1 d . . . . .
H01I H 0.4052 0.6766 0.4852 0.026 Uiso 1 1 calc R . . . .
C01J C -0.17247(15) 0.51715(12) 0.40362(8) 0.0219(3) Uani 1 1 d . . . . .
H01J H -0.2696 0.5418 0.4069 0.026 Uiso 1 1 calc R . . . .
C01K C 0.68840(17) 0.81269(12) 0.09023(8) 0.0254(3) Uani 1 1 d . . . . .
H01K H 0.6432 0.8729 0.0685 0.030 Uiso 1 1 calc R . . . .
C01L C 0.30416(17) -0.08066(13) 0.13962(9) 0.0268(3) Uani 1 1 d . . . . .
H01L H 0.2406 -0.1285 0.1364 0.032 Uiso 1 1 calc R . . . .
C01M C 0.62783(16) 0.75712(13) 0.30781(9) 0.0258(3) Uani 1 1 d . . . . .
H01M H 0.6836 0.7772 0.2633 0.031 Uiso 1 1 calc R . . . .
C01N C 0.43133(16) 0.07061(12) 0.08807(8) 0.0231(3) Uani 1 1 d . . . . .
H01N H 0.4520 0.1250 0.0509 0.028 Uiso 1 1 calc R . . . .
C01O C -0.30893(17) 0.03932(12) 0.54042(10) 0.0285(3) Uani 1 1 d . . . . .
H01O H -0.3927 0.0066 0.5418 0.034 Uiso 1 1 calc R . . . .
C01P C -0.16109(17) 0.05802(12) 0.27609(9) 0.0269(3) Uani 1 1 d . . . . .
H01P H -0.2391 0.0219 0.2732 0.032 Uiso 1 1 calc R . . . .
C01Q C 0.56340(17) 0.76876(12) 0.43241(9) 0.0251(3) Uani 1 1 d . . . . .
H01Q H 0.5760 0.7969 0.4716 0.030 Uiso 1 1 calc R . . . .
C01R C -0.24249(16) 0.09386(11) 0.47628(9) 0.0235(3) Uani 1 1 d . . . . .
C01S C 0.33680(17) -0.00115(13) 0.08322(9) 0.0270(3) Uani 1 1 d . . . . .
H01S H 0.2956 0.0041 0.0422 0.032 Uiso 1 1 calc R . . . .
C01T C 0.36579(17) -0.08930(12) 0.20081(9) 0.0251(3) Uani 1 1 d . . . . .
H01T H 0.3423 -0.1421 0.2388 0.030 Uiso 1 1 calc R . . . .
C01U C -0.1243(2) 0.08027(12) 0.59931(9) 0.0291(3) Uani 1 1 d . . . . .
H01U H -0.0850 0.0765 0.6407 0.035 Uiso 1 1 calc R . . . .
C01V C -0.05504(18) 0.13292(12) 0.53502(9) 0.0253(3) Uani 1 1 d . . . . .
H01V H 0.0313 0.1626 0.5336 0.030 Uiso 1 1 calc R . . . .
C01W C 0.07431(18) 0.11752(13) 0.22699(9) 0.0268(3) Uani 1 1 d . . . . .
H01W H 0.1533 0.1239 0.1900 0.032 Uiso 1 1 calc R . . . .
C01X C -0.25089(19) 0.03359(12) 0.60226(9) 0.0308(4) Uani 1 1 d . . . . .
H01X H -0.2967 -0.0014 0.6454 0.037 Uiso 1 1 calc R . . . .
C01Y C -0.04111(19) 0.06323(13) 0.22148(9) 0.0290(3) Uani 1 1 d . . . . .
H01Y H -0.0383 0.0310 0.1820 0.035 Uiso 1 1 calc R . . . .

loop_
_atom_site_aniso_label
_atom_site_aniso_U_11
_atom_site_aniso_U_22
_atom_site_aniso_U_33
_atom_site_aniso_U_23
_atom_site_aniso_U_13
_atom_site_aniso_U_12
S001 0.01823(17) 0.01601(17) 0.0374(2) -0.00874(14) -0.00435(14) -0.00445(12)
S002 0.01593(17) 0.02652(19) 0.0373(2) 0.00248(16) -0.00132(14) -0.00570(14)
O003 0.0131(5) 0.0209(5) 0.0275(5) -0.0017(4) -0.0022(4) -0.0011(4)
O004 0.0204(5) 0.0225(5) 0.0278(6) -0.0079(4) 0.0069(4) -0.0098(4)
O005 0.0263(5) 0.0289(6) 0.0302(6) -0.0158(5) 0.0052(4) -0.0103(4)
O006 0.0209(5) 0.0158(5) 0.0457(7) -0.0076(5) -0.0086(5) -0.0002(4)
N007 0.0131(5) 0.0178(6) 0.0212(6) -0.0044(5) -0.0014(4) -0.0026(4)
N008 0.0144(5) 0.0149(5) 0.0217(6) -0.0030(4) -0.0017(4) -0.0048(4)
N009 0.0199(6) 0.0168(6) 0.0241(6) -0.0015(5) 0.0014(5) -0.0067(5)
N00A 0.0172(5) 0.0169(6) 0.0202(6) -0.0045(5) 0.0006(5) -0.0067(4)
C00B 0.0148(6) 0.0173(6) 0.0166(6) -0.0020(5) -0.0014(5) -0.0037(5)
C00C 0.0152(6) 0.0175(7) 0.0145(6) -0.0031(5) 0.0000(5) -0.0016(5)
C00D 0.0128(6) 0.0155(6) 0.0219(7) -0.0024(5) -0.0018(5) -0.0013(5)
C00E 0.0152(6) 0.0158(6) 0.0194(7) -0.0021(5) -0.0009(5) -0.0038(5)
C00F 0.0140(6) 0.0150(6) 0.0185(6) -0.0019(5) -0.0012(5) -0.0032(5)
C00G 0.0161(6) 0.0164(6) 0.0173(6) -0.0041(5) -0.0014(5) -0.0022(5)
C00H 0.0178(6) 0.0208(7) 0.0198(7) -0.0045(5) 0.0005(5) -0.0062(5)
C00I 0.0151(6) 0.0182(7) 0.0150(6) -0.0017(5) 0.0002(5) -0.0017(5)
C00J 0.0138(6) 0.0145(6) 0.0205(7) -0.0014(5) -0.0032(5) -0.0043(5)
C00K 0.0150(6) 0.0186(7) 0.0142(6) -0.0019(5) 0.0001(5) -0.0009(5)
C00L 0.0152(6) 0.0178(6) 0.0173(6) -0.0018(5) -0.0022(5) -0.0038(5)
C00M 0.0192(6) 0.0209(7) 0.0192(7) -0.0060(5) -0.0001(5) -0.0055(5)
C00N 0.0137(6) 0.0185(7) 0.0159(6) -0.0031(5) 0.0009(5) -0.0044(5)
C00O 0.0191(7) 0.0174(7) 0.0211(7) -0.0036(5) -0.0016(5) -0.0051(5)
C00P 0.0184(6) 0.0179(7) 0.0187(7) -0.0005(5) 0.0013(5) -0.0057(5)
C00Q 0.0157(6) 0.0166(6) 0.0241(7) -0.0062(5) 0.0001(5) -0.0057(5)
C00R 0.0160(6) 0.0173(7) 0.0231(7) -0.0071(5) -0.0028(5) 0.0005(5)
C00S 0.0152(6) 0.0175(6) 0.0148(6) -0.0034(5) 0.0029(5) -0.0026(5)
C00T 0.0166(6) 0.0181(7) 0.0149(6) -0.0021(5) 0.0011(5) -0.0034(5)
C00U 0.0128(6) 0.0182(6) 0.0183(6) -0.0014(5) 0.0013(5) -0.0035(5)
C00V 0.0185(7) 0.0229(7) 0.0232(7) -0.0060(6) -0.0001(5) -0.0083(5)
C00W 0.0168(6) 0.0181(7) 0.0201(7) -0.0037(5) 0.0026(5) -0.0035(5)
C00X 0.0218(7) 0.0129(6) 0.0268(8) -0.0026(5) 0.0049(6) -0.0016(5)
C00Y 0.0176(6) 0.0234(7) 0.0192(7) -0.0041(5) -0.0006(5) -0.0021(5)
C00Z 0.0152(6) 0.0233(7) 0.0191(7) -0.0050(5) 0.0004(5) -0.0057(5)
C010 0.0148(6) 0.0182(7) 0.0199(7) -0.0061(5) -0.0015(5) -0.0014(5)
C011 0.0196(7) 0.0139(6) 0.0247(7) 0.0003(5) -0.0024(6) -0.0028(5)
C012 0.0210(7) 0.0196(7) 0.0259(7) -0.0012(6) -0.0013(6) -0.0038(5)
C013 0.0204(7) 0.0262(7) 0.0184(7) -0.0068(6) -0.0005(5) -0.0027(6)
C014 0.0164(6) 0.0197(7) 0.0206(7) -0.0003(5) -0.0010(5) -0.0001(5)
C015 0.0164(6) 0.0168(6) 0.0204(7) -0.0046(5) 0.0004(5) -0.0043(5)
C016 0.0140(6) 0.0287(8) 0.0217(7) -0.0063(6) -0.0017(5) -0.0030(5)
C017 0.0229(7) 0.0144(6) 0.0265(8) -0.0007(5) -0.0016(6) -0.0005(5)
C018 0.0195(7) 0.0219(7) 0.0203(7) -0.0016(5) 0.0011(5) -0.0097(5)
C019 0.0262(7) 0.0170(7) 0.0227(7) -0.0015(6) 0.0041(6) -0.0031(6)
C01A 0.0193(7) 0.0208(7) 0.0209(7) -0.0032(5) -0.0026(5) 0.0004(5)
C01B 0.0236(7) 0.0280(8) 0.0210(7) -0.0101(6) 0.0041(6) -0.0076(6)
C01C 0.0199(7) 0.0173(7) 0.0297(8) 0.0018(6) -0.0045(6) -0.0031(5)
C01D 0.0179(7) 0.0187(7) 0.0287(8) -0.0082(6) -0.0038(6) 0.0015(5)
C01E 0.0194(7) 0.0196(7) 0.0244(7) -0.0041(6) -0.0010(5) -0.0034(5)
C01F 0.0172(6) 0.0189(7) 0.0349(8) -0.0010(6) -0.0048(6) -0.0052(5)
C01G 0.0227(7) 0.0278(8) 0.0202(7) -0.0031(6) -0.0023(6) 0.0016(6)
C01H 0.0223(7) 0.0323(8) 0.0210(7) -0.0067(6) 0.0068(6) -0.0113(6)
C01I 0.0222(7) 0.0236(7) 0.0185(7) -0.0026(6) -0.0010(5) -0.0058(6)
C01J 0.0124(6) 0.0254(7) 0.0282(8) -0.0076(6) -0.0021(5) 0.0009(5)
C01K 0.0287(8) 0.0221(7) 0.0216(7) 0.0004(6) -0.0015(6) 0.0037(6)
C01L 0.0218(7) 0.0243(8) 0.0364(9) -0.0106(7) 0.0011(6) -0.0118(6)
C01M 0.0198(7) 0.0280(8) 0.0259(8) -0.0004(6) 0.0045(6) -0.0058(6)
C01N 0.0244(7) 0.0231(7) 0.0222(7) -0.0034(6) -0.0010(6) -0.0090(6)
C01O 0.0236(7) 0.0169(7) 0.0387(9) 0.0006(6) 0.0074(7) -0.0032(6)
C01P 0.0266(8) 0.0196(7) 0.0366(9) -0.0012(6) -0.0126(7) -0.0041(6)
C01Q 0.0280(8) 0.0245(7) 0.0258(8) -0.0058(6) -0.0090(6) -0.0053(6)
C01R 0.0198(7) 0.0162(7) 0.0305(8) -0.0006(6) 0.0031(6) -0.0010(5)
C01S 0.0255(7) 0.0307(8) 0.0280(8) -0.0096(6) -0.0039(6) -0.0100(6)
C01T 0.0239(7) 0.0172(7) 0.0320(8) -0.0019(6) 0.0019(6) -0.0066(6)
C01U 0.0401(9) 0.0184(7) 0.0253(8) -0.0038(6) 0.0025(7) 0.0004(6)
C01V 0.0305(8) 0.0176(7) 0.0258(8) -0.0045(6) 0.0029(6) -0.0042(6)
C01W 0.0274(8) 0.0250(8) 0.0260(8) -0.0020(6) -0.0019(6) -0.0002(6)
C01X 0.0366(9) 0.0177(7) 0.0298(8) 0.0004(6) 0.0117(7) -0.0015(6)
C01Y 0.0338(8) 0.0258(8) 0.0295(8) -0.0074(6) -0.0099(7) 0.0009(6)

loop_
_atom_type_symbol
_atom_type_description
_atom_type_scat_dispersion_real
_atom_type_scat_dispersion_imag
_atom_type_scat_source
C C 0.0181 0.0091 'International Tables Vol C Tables 4.2.6.8 and 6.1.1.4'
H H 0.0000 0.0000 'International Tables Vol C Tables 4.2.6.8 and 6.1.1.4'
N N 0.0311 0.0180 'International Tables Vol C Tables 4.2.6.8 and 6.1.1.4'
O O 0.0492 0.0322 'International Tables Vol C Tables 4.2.6.8 and 6.1.1.4'
S S 0.3331 0.5567 'International Tables Vol C Tables 4.2.6.8 and 6.1.1.4'

loop_
_geom_angle_atom_site_label_1
_geom_angle_atom_site_label_2
_geom_angle_atom_site_label_3
_geom_angle
_geom_angle_site_symmetry_1
_geom_angle_site_symmetry_3
_geom_angle_publ_flag
C015 S001 C00W 99.84(7) . . ?
C01C S002 C01R 98.16(7) . . ?
C00K N007 C00D 118.23(11) . . ?
C00K N007 C00R 124.69(12) . . ?
C00R N007 C00D 116.74(11) . . ?
C00N N008 C00J 118.58(11) . . ?
C00N N008 C00S 122.98(11) . . ?
C00S N008 C00J 116.09(11) . . ?
C00X N009 C00P 117.82(12) . . ?
C011 N009 C00P 118.56(12) . . ?
C011 N009 C00X 118.99(12) . . ?
C00E N00A C00M 124.70(11) . . ?
C00E N00A C00Q 118.25(11) . . ?
C00M N00A C00Q 117.04(11) . . ?
C00F C00B C00L 119.64(13) . . ?
C00H C00B C00F 120.64(12) . . ?
C00H C00B C00L 119.72(12) . . ?
C00I C00C C00T 120.01(13) . . ?
C010 C00C C00I 120.26(13) . . ?
C010 C00C C00T 119.70(13) . . ?
C013 C00D N007 119.88(13) . . ?
C01I C00D N007 119.25(13) . . ?
C01I C00D C013 120.86(13) . . ?
O004 C00E N00A 120.83(12) . . ?
O004 C00E C00F 122.32(13) . . ?
N00A C00E C00F 116.84(12) . . ?
C00B C00F C00E 120.06(13) . . ?
C00U C00F C00B 120.37(12) . . ?
C00U C00F C00E 119.52(12) . . ?
C00J C00G H00G 119.8 . . ?
C00J C00G C00U 120.44(13) . . ?
C00U C00G H00G 119.8 . . ?
C00B C00H C00M 120.26(12) . . ?
C01B C00H C00B 120.62(13) . . ?
C01B C00H C00M 119.12(13) . . ?
C00C C00I C00K 120.52(13) . . ?
C014 C00I C00C 120.08(13) . . ?
C014 C00I C00K 119.38(12) . . ?
C00G C00J N008 118.09(12) . . ?
C00G C00J C00L 120.90(12) . . ?
C00L C00J N008 120.90(12) . . ?
O003 C00K N007 120.54(13) . . ?
O003 C00K C00I 122.69(13) . . ?
N007 C00K C00I 116.76(12) . . ?
C00B C00L C00J 118.09(12) . . ?
C018 C00L C00B 118.25(13) . . ?
C018 C00L C00J 123.66(13) . . ?
O005 C00M N00A 120.47(13) . . ?
O005 C00M C00H 123.05(13) . . ?
N00A C00M C00H 116.48(12) . . ?
C00O C00N N008 121.02(12) . . ?
C00O C00N C015 118.31(13) . . ?
C015 C00N N008 120.67(12) . . ?
C00N C00O H00O 119.5 . . ?
C01A C00O C00N 120.98(13) . . ?
C01A C00O H00O 119.5 . . ?
C00T C00P N009 118.26(13) . . ?
C017 C00P N009 121.17(13) . . ?
C017 C00P C00T 120.56(13) . . ?
C01E C00Q N00A 120.79(13) . . ?
C01E C00Q C01N 120.98(13) . . ?
C01N C00Q N00A 118.23(13) . . ?
O006 C00R N007 120.07(13) . . ?
O006 C00R C010 123.58(13) . . ?
N007 C00R C010 116.35(12) . . ?
C00W C00S N008 121.14(12) . . ?
C00Y C00S N008 121.03(12) . . ?
C00Y C00S C00W 117.82(13) . . ?
C00C C00T C00P 118.16(13) . . ?
C00Z C00T C00C 118.36(13) . . ?
C00Z C00T C00P 123.47(13) . . ?
C00F C00U C00G 120.42(12) . . ?
C00F C00U H00U 119.8 . . ?
C00G C00U H00U 119.8 . . ?
C015 C00V H00V 119.6 . . ?
C016 C00V H00V 119.6 . . ?
C016 C00V C015 120.77(13) . . ?
C00S C00W S001 120.76(11) . . ?
C019 C00W S001 117.98(11) . . ?
C019 C00W C00S 120.74(14) . . ?
C01R C00X N009 119.13(14) . . ?
C01V C00X N009 122.22(13) . . ?
C01V C00X C01R 118.64(14) . . ?
C01G C00Y C00S 121.00(14) . . ?
C00T C00Z H00Z 119.7 . . ?
C01J C00Z C00T 120.68(13) . . ?
C01J C00Z H00Z 119.7 . . ?
C00C C010 C00R 120.14(12) . . ?
C01D C010 C00C 120.22(13) . . ?
C01D C010 C00R 119.52(13) . . ?
C012 C011 N009 122.90(13) . . ?
C012 C011 C01C 117.93(14) . . ?
C01C C011 N009 119.16(13) . . ?
C011 C012 H012 119.6 . . ?
C01W C012 C011 120.73(14) . . ?
C01W C012 H012 119.6 . . ?
C00D C013 H013 120.2 . . ?
C00D C013 C01M 119.56(14) . . ?
C01M C013 H013 120.2 . . ?
C00I C014 H014 119.8 . . ?
C00I C014 C017 120.47(13) . . ?
C017 C014 H014 119.8 . . ?
C00N C015 S001 121.11(11) . . ?
C00V C015 S001 118.31(11) . . ?
C00V C015 C00N 120.27(13) . . ?
C00V C016 H016 120.3 . . ?
C00V C016 C01A 119.34(13) . . ?
C01A C016 H016 120.3 . . ?
C00P C017 C014 120.60(14) . . ?
C00P C017 H017 119.7 . . ?
C014 C017 H017 119.7 . . ?
C00L C018 H018 119.6 . . ?
C01H C018 C00L 120.74(13) . . ?
C01H C018 H018 119.6 . . ?
C00W C019 H019 119.5 . . ?
C01K C019 C00W 120.91(14) . . ?
C01K C019 H019 119.5 . . ?
C00O C01A C016 120.14(13) . . ?
C00O C01A H01A 119.9 . . ?
C016 C01A H01A 119.9 . . ?
C00H C01B H01B 120.1 . . ?
C00H C01B C01H 119.89(14) . . ?
C01H C01B H01B 120.1 . . ?
C011 C01C S002 119.03(12) . . ?
C01P C01C S002 120.00(12) . . ?
C01P C01C C011 120.92(14) . . ?
C010 C01D H01D 119.9 . . ?
C010 C01D C01J 120.21(14) . . ?
C01J C01D H01D 119.9 . . ?
C00Q C01E H01E 120.3 . . ?
C00Q C01E C01T 119.31(14) . . ?
C01T C01E H01E 120.3 . . ?
C01M C01F H01F 120.1 . . ?
C01Q C01F H01F 120.1 . . ?
C01Q C01F C01M 119.73(14) . . ?
C00Y C01G C01K 120.56(14) . . ?
C018 C01H C01B 120.75(13) . . ?
C018 C01H H01H 119.6 . . ?
C01B C01H H01H 119.6 . . ?
C00D C01I H01I 120.5 . . ?
C00D C01I C01Q 119.09(14) . . ?
C01Q C01I H01I 120.5 . . ?
C00Z C01J C01D 120.58(13) . . ?
C00Z C01J H01J 119.7 . . ?
C01D C01J H01J 119.7 . . ?
C019 C01K C01G 118.86(14) . . ?
C019 C01K H01K 120.6 . . ?
C01G C01K H01K 120.6 . . ?
C01S C01L H01L 119.8 . . ?
C01S C01L C01T 120.38(14) . . ?
C01T C01L H01L 119.8 . . ?
C013 C01M H01M 119.9 . . ?
C01F C01M C013 120.15(14) . . ?
C01F C01M H01M 119.9 . . ?
C00Q C01N H01N 120.3 . . ?
C01S C01N C00Q 119.45(14) . . ?
C01S C01N H01N 120.3 . . ?
C01R C01O H01O 119.9 . . ?
C01X C01O H01O 119.9 . . ?
C01X C01O C01R 120.27(15) . . ?
C01C C01P H01P 119.7 . . ?
C01C C01P C01Y 120.56(14) . . ?
C01Y C01P H01P 119.7 . . ?
C01F C01Q C01I 120.60(14) . . ?
C01F C01Q H01Q 119.7 . . ?
C01I C01Q H01Q 119.7 . . ?
C00X C01R S002 119.25(12) . . ?
C01O C01R S002 120.06(13) . . ?
C01O C01R C00X 120.59(16) . . ?
C01L C01S C01N 119.85(15) . . ?
C01L C01S H01S 120.1 . . ?
C01N C01S H01S 120.1 . . ?
C01E C01T H01T 120.0 . . ?
C01L C01T C01E 120.01(14) . . ?
C01L C01T H01T 120.0 . . ?
C01V C01U H01U 119.6 . . ?
C01X C01U H01U 119.6 . . ?
C01X C01U C01V 120.72(17) . . ?
C00X C01V H01V 119.8 . . ?
C01U C01V C00X 120.30(15) . . ?
C01U C01V H01V 119.8 . . ?
C012 C01W H01W 119.5 . . ?
C01Y C01W C012 120.92(15) . . ?
C01Y C01W H01W 119.5 . . ?
C01O C01X H01X 120.3 . . ?
C01U C01X C01O 119.43(15) . . ?
C01U C01X H01X 120.3 . . ?
C01P C01Y H01Y 120.6 . . ?
C01W C01Y C01P 118.78(15) . . ?
C01W C01Y H01Y 120.6 . . ?

loop_
_geom_bond_atom_site_label_1
_geom_bond_atom_site_label_2
_geom_bond_distance
_geom_bond_site_symmetry_2
_geom_bond_publ_flag
S001 C00W 1.7596(15) . ?
S001 C015 1.7564(15) . ?
S002 C01C 1.7657(16) . ?
S002 C01R 1.7675(17) . ?
O003 C00K 1.2203(17) . ?
O004 C00E 1.2177(18) . ?
O005 C00M 1.2134(19) . ?
O006 C00R 1.2087(19) . ?
N007 C00D 1.4474(17) . ?
N007 C00K 1.3928(18) . ?
N007 C00R 1.4156(18) . ?
N008 C00J 1.4386(17) . ?
N008 C00N 1.4161(17) . ?
N008 C00S 1.4136(18) . ?
N009 C00P 1.4358(18) . ?
N009 C00X 1.4273(19) . ?
N009 C011 1.419(2) . ?
N00A C00E 1.4015(19) . ?
N00A C00M 1.4111(18) . ?
N00A C00Q 1.4492(17) . ?
C00B C00F 1.4196(19) . ?
C00B C00H 1.409(2) . ?
C00B C00L 1.4239(19) . ?
C00C C00I 1.4163(19) . ?
C00C C00T 1.4202(19) . ?
C00C C010 1.412(2) . ?
C00D C013 1.385(2) . ?
C00D C01I 1.383(2) . ?
C00E C00F 1.4820(18) . ?
C00F C00U 1.371(2) . ?
C00G H00G 0.9300 . ?
C00G C00J 1.3732(19) . ?
C00G C00U 1.4073(19) . ?
C00H C00M 1.4822(19) . ?
C00H C01B 1.377(2) . ?
C00I C00K 1.4810(19) . ?
C00I C014 1.373(2) . ?
C00J C00L 1.424(2) . ?
C00L C018 1.4206(19) . ?
C00N C00O 1.395(2) . ?
C00N C015 1.4043(19) . ?
C00O H00O 0.9300 . ?
C00O C01A 1.390(2) . ?
C00P C00T 1.424(2) . ?
C00P C017 1.376(2) . ?
C00Q C01E 1.385(2) . ?
C00Q C01N 1.388(2) . ?
C00R C010 1.4770(19) . ?
C00S C00W 1.404(2) . ?
C00S C00Y 1.402(2) . ?
C00T C00Z 1.420(2) . ?
C00U H00U 0.9300 . ?
C00V H00V 0.9300 . ?
C00V C015 1.390(2) . ?
C00V C016 1.384(2) . ?
C00W C019 1.391(2) . ?
C00X C01R 1.399(2) . ?
C00X C01V 1.393(2) . ?
C00Y C01G 1.392(2) . ?
C00Z H00Z 0.9300 . ?
C00Z C01J 1.372(2) . ?
C010 C01D 1.379(2) . ?
C011 C012 1.400(2) . ?
C011 C01C 1.403(2) . ?
C012 H012 0.9300 . ?
C012 C01W 1.389(2) . ?
C013 H013 0.9300 . ?
C013 C01M 1.388(2) . ?
C014 H014 0.9300 . ?
C014 C017 1.404(2) . ?
C016 H016 0.9300 . ?
C016 C01A 1.392(2) . ?
C017 H017 0.9300 . ?
C018 H018 0.9300 . ?
C018 C01H 1.371(2) . ?
C019 H019 0.9300 . ?
C019 C01K 1.388(2) . ?
C01A H01A 0.9300 . ?
C01B H01B 0.9300 . ?
C01B C01H 1.408(2) . ?
C01C C01P 1.388(2) . ?
C01D H01D 0.9300 . ?
C01D C01J 1.404(2) . ?
C01E H01E 0.9300 . ?
C01E C01T 1.391(2) . ?
C01F H01F 0.9300 . ?
C01F C01M 1.386(2) . ?
C01F C01Q 1.383(2) . ?
C01G C01K 1.392(2) . ?
C01H H01H 0.9300 . ?
C01I H01I 0.9300 . ?
C01I C01Q 1.391(2) . ?
C01J H01J 0.9300 . ?
C01K H01K 0.9300 . ?
C01L H01L 0.9300 . ?
C01L C01S 1.387(2) . ?
C01L C01T 1.388(2) . ?
C01M H01M 0.9300 . ?
C01N H01N 0.9300 . ?
C01N C01S 1.390(2) . ?
C01O H01O 0.9300 . ?
C01O C01R 1.391(2) . ?
C01O C01X 1.385(3) . ?
C01P H01P 0.9300 . ?
C01P C01Y 1.393(3) . ?
C01Q H01Q 0.9300 . ?
C01S H01S 0.9300 . ?
C01T H01T 0.9300 . ?
C01U H01U 0.9300 . ?
C01U C01V 1.392(2) . ?
C01U C01X 1.382(3) . ?
C01V H01V 0.9300 . ?
C01W H01W 0.9300 . ?
C01W C01Y 1.389(2) . ?
C01X H01X 0.9300 . ?
C01Y H01Y 0.9300 . ?

loop_
_smtbx_masks_void_nr
_smtbx_masks_void_average_x
_smtbx_masks_void_average_y
_smtbx_masks_void_average_z
_smtbx_masks_void_volume
_smtbx_masks_void_count_electrons
_smtbx_masks_void_content
1 0.000 0.000 0.000 21.1 0.0 ?
2 0.500 0.500 0.000 189.0 38.3 ?
